data_7155181
loop_
_publ_author_name
'Ding, Hualong'
'Peng, Zhixing'
'Wang, Jinjin'
'Lu, Ping'
'Wang, Yanguang'

_publ_section_title
;
 Preparation of 3-azoindoles and 3-hydrazonoindolin-2-imines as well as
 their applications as NNO pincer ligands for boron.
;
_journal_issue 29
_journal_name_full 'Organic &amp; biomolecular chemistry'
_journal_page_first 7114
_journal_page_last 7118
_journal_paper_doi 10.1039/c6ob01247g
_journal_volume 14
_journal_year 2016
_chemical_formula_moiety 'C26 H26 N4 O4 S'
_chemical_formula_sum 'C26 H26 N4 O4 S'
_chemical_formula_weight 490.57
_chemical_name_systematic
;
 ? 
;
_space_group_crystal_system monoclinic
_space_group_IT_number 15
_space_group_name_Hall '-C 2yc'
_space_group_name_H-M_alt 'C 1 2/c 1'
_symmetry_space_group_name_Hall '-C 2yc'
_symmetry_space_group_name_H-M 'C 1 2/c 1'
_atom_sites_solution_hydrogens geom
_atom_sites_solution_primary direct
_atom_sites_solution_secondary difmap
_audit_creation_date 2014-11-27
_audit_creation_method
;
Olex2 1.2
(compiled 2014.03.20 svn.r2914 for OlexSys, GUI svn.r4816)
;
_audit_update_record
;
2016-06-22 deposited with the CCDC.
2016-06-28 downloaded from the CCDC.
;
_cell_angle_alpha 90.00
_cell_angle_beta 96.540(7)
_cell_angle_gamma 90.00
_cell_formula_units_Z 8
_cell_length_a 33.094(3)
_cell_length_b 9.7382(7)
_cell_length_c 15.8855(11)
_cell_measurement_reflns_used 2166
_cell_measurement_temperature 293(2)
_cell_measurement_theta_max 29.5006
_cell_measurement_theta_min 3.3191
_cell_volume 5086.2(7)
_computing_cell_refinement
;
CrysAlisPro, Agilent Technologies,
Version 1.171.35.11 (release 16-05-2011 CrysAlis171 .NET)
(compiled May 16 2011,17:55:39)
;
_computing_data_collection
;
CrysAlisPro, Agilent Technologies,
Version 1.171.35.11 (release 16-05-2011 CrysAlis171 .NET)
(compiled May 16 2011,17:55:39)
;
_computing_data_reduction
;
CrysAlisPro, Agilent Technologies,
Version 1.171.35.11 (release 16-05-2011 CrysAlis171 .NET)
(compiled May 16 2011,17:55:39)
;
_computing_molecular_graphics 'Olex2 (Dolomanov et al., 2009)'
_computing_publication_material 'Olex2 (Dolomanov et al., 2009)'
_computing_structure_refinement 'ShelXL (Sheldrick, 2008)'
_computing_structure_solution 'ShelXS (Sheldrick, 2008)'
_diffrn_ambient_temperature 293.15
_diffrn_detector_area_resol_mean 10.3592
_diffrn_measured_fraction_theta_full 0.997
_diffrn_measured_fraction_theta_max 0.997
_diffrn_measurement_device_type 'Xcalibur, Atlas, Gemini ultra'
_diffrn_measurement_method '\w scans'
_diffrn_orient_matrix_UB_11 0.0197537000
_diffrn_orient_matrix_UB_12 -0.0098772000
_diffrn_orient_matrix_UB_13 0.0215519000
_diffrn_orient_matrix_UB_21 -0.0086128000
_diffrn_orient_matrix_UB_22 -0.0146213000
_diffrn_orient_matrix_UB_23 0.0379039000
_diffrn_orient_matrix_UB_31 -0.0010008000
_diffrn_orient_matrix_UB_32 -0.0706845000
_diffrn_orient_matrix_UB_33 -0.0108535000
_diffrn_radiation_monochromator graphite
_diffrn_radiation_type MoK\a
_diffrn_radiation_wavelength 0.71073
_diffrn_reflns_av_R_equivalents 0.0389
_diffrn_reflns_av_unetI/netI 0.0475
_diffrn_reflns_limit_h_max 25
_diffrn_reflns_limit_h_min -39
_diffrn_reflns_limit_k_max 11
_diffrn_reflns_limit_k_min -8
_diffrn_reflns_limit_l_max 19
_diffrn_reflns_limit_l_min -19
_diffrn_reflns_number 10123
_diffrn_reflns_theta_full 25.35
_diffrn_reflns_theta_max 25.35
_diffrn_reflns_theta_min 3.33
_diffrn_source 'Enhance (Mo) X-ray Source'
_exptl_absorpt_coefficient_mu 0.166
_exptl_absorpt_correction_T_max 1.00000
_exptl_absorpt_correction_T_min 0.96468
_exptl_absorpt_correction_type multi-scan
_exptl_absorpt_process_details
;
CrysAlisPro, Agilent Technologies,
Version 1.171.35.11 (release 16-05-2011 CrysAlis171 .NET)
(compiled May 16 2011,17:55:39)
Empirical absorption correction using spherical harmonics,
 implemented in SCALE3 ABSPACK scaling algorithm.
;
_exptl_crystal_colour yellow
_exptl_crystal_colour_primary yellow
_exptl_crystal_density_diffrn 1.281
_exptl_crystal_density_method 'not measured'
_exptl_crystal_description block
_exptl_crystal_F_000 2064
_exptl_crystal_size_max 0.3
_exptl_crystal_size_mid 0.28
_exptl_crystal_size_min 0.23
_refine_diff_density_max 0.194
_refine_diff_density_min -0.214
_refine_diff_density_rms 0.035
_refine_ls_extinction_method none
_refine_ls_goodness_of_fit_ref 1.020
_refine_ls_hydrogen_treatment constr
_refine_ls_matrix_type full
_refine_ls_number_parameters 319
_refine_ls_number_reflns 4653
_refine_ls_number_restraints 0
_refine_ls_restrained_S_all 1.020
_refine_ls_R_factor_all 0.0972
_refine_ls_R_factor_gt 0.0531
_refine_ls_shift/su_max 0.000
_refine_ls_shift/su_mean 0.000
_refine_ls_structure_factor_coef Fsqd
_refine_ls_weighting_details 'calc w=1/[\s^2^(Fo^2^)+(0.0667P)^2^+1.1300P] where P=(Fo^2^+2Fc^2^)/3'
_refine_ls_weighting_scheme calc
_refine_ls_wR_factor_gt 0.1287
_refine_ls_wR_factor_ref 0.1563
_reflns_number_gt 2775
_reflns_number_total 4653
_reflns_threshold_expression >2sigma(I)
_cod_data_source_file c6ob01247g2.cif
_cod_data_source_block 141127_dhl507052_2_cj
_cod_depositor_comments 'Adding full bibliography for 7155179--7155181.cif.'
_cod_original_cell_volume 5086.3(7)
_cod_database_code 7155181
_chemical_oxdiff_formula 'c10 h10 n2 o8 S1'
_reflns_odcompleteness_completeness 99.57
_reflns_odcompleteness_iscentric 1
_reflns_odcompleteness_theta 26.32
_olex2_refinement_description
;
1. Fixed Uiso
 At 1.2 times of:
  All C(H) groups, All C(H,H) groups, All N(H) groups
 At 1.5 times of:
  All C(H,H,H) groups
2.a Ternary CH refined with riding coordinates:
 C17(H17)
2.b Secondary CH2 refined with riding coordinates:
 C25(H25A,H25B)
2.c Aromatic/amide H refined with riding coordinates:
 N4(H4), C2(H2), C3(H3), C4(H4A), C5(H5), C11(H11), C12(H12), C14(H14),
 C15(H15), C19(H19), C20(H20), C21(H21), C22(H22), C23(H23)
2.d Idealised Me refined as rotating group:
 C9(H9A,H9B,H9C), C16(H16A,H16B,H16C), C26(H26A,H26B,H26C)
;

loop_
_space_group_symop_id
_space_group_symop_operation_xyz
1 'x, y, z'
2 '-x, y, -z+1/2'
3 'x+1/2, y+1/2, z'
4 '-x+1/2, y+1/2, -z+1/2'
5 '-x, -y, -z'
6 'x, -y, z-1/2'
7 '-x+1/2, -y+1/2, -z'
8 'x+1/2, -y+1/2, z-1/2'

loop_
_atom_site_label
_atom_site_type_symbol
_atom_site_fract_x
_atom_site_fract_y
_atom_site_fract_z
_atom_site_U_iso_or_equiv
_atom_site_adp_type
_atom_site_occupancy
_atom_site_calc_flag
_atom_site_refinement_flags_posn
S1 S 0.15411(3) 0.36351(7) 0.39927(5) 0.0811(3) Uani 1 d .
O1 O 0.13331(10) 0.2703(2) 0.44848(15) 0.1270(10) Uani 1 d .
O2 O 0.19332(8) 0.3217(3) 0.37664(15) 0.1121(9) Uani 1 d .
O3 O 0.04607(7) 0.7457(3) 0.39358(18) 0.1088(8) Uani 1 d .
O4 O 0.03792(7) 0.9703(2) 0.37362(15) 0.0926(7) Uani 1 d .
N1 N 0.21232(7) 0.5119(2) 0.55172(13) 0.0694(6) Uani 1 d .
N2 N 0.15535(7) 0.5155(2) 0.43989(14) 0.0664(6) Uani 1 d .
N3 N 0.15973(6) 0.8136(2) 0.47655(12) 0.0557(5) Uani 1 d .
N4 N 0.12927(7) 0.7799(2) 0.42072(13) 0.0622(6) Uani 1 d .
H4 H 0.1241 0.6950 0.4090 0.075 Uiso 1 calc R
C1 C 0.21732(8) 0.7432(3) 0.57637(16) 0.0600(7) Uani 1 d .
C2 C 0.23402(8) 0.8608(4) 0.61456(18) 0.0754(8) Uani 1 d .
H2 H 0.2235 0.9470 0.5995 0.090 Uiso 1 calc R
C3 C 0.26722(10) 0.8460(5) 0.6766(2) 0.0948(11) Uani 1 d .
H3 H 0.2791 0.9235 0.7030 0.114 Uiso 1 calc R
C4 C 0.28250(10) 0.7178(6) 0.6990(2) 0.1051(13) Uani 1 d .
H4A H 0.3044 0.7108 0.7411 0.126 Uiso 1 calc R
C5 C 0.26646(10) 0.6004(5) 0.6612(2) 0.0918(11) Uani 1 d .
H5 H 0.2771 0.5144 0.6763 0.110 Uiso 1 calc R
C6 C 0.23366(8) 0.6152(3) 0.59931(16) 0.0669(8) Uani 1 d .
C7 C 0.18259(8) 0.5691(3) 0.49651(15) 0.0571(7) Uani 1 d .
C8 C 0.18378(7) 0.7173(3) 0.51161(15) 0.0520(6) Uani 1 d .
C9 C 0.22026(13) 0.3658(4) 0.5683(2) 0.1121(14) Uani 1 d .
H9A H 0.1977 0.3126 0.5428 0.168 Uiso 1 calc GR
H9B H 0.2238 0.3500 0.6283 0.168 Uiso 1 calc GR
H9C H 0.2445 0.3391 0.5446 0.168 Uiso 1 calc GR
C10 C 0.12228(10) 0.3967(2) 0.30537(17) 0.0627(7) Uani 1 d .
C11 C 0.08158(12) 0.4178(4) 0.3057(2) 0.1029(12) Uani 1 d .
H11 H 0.0701 0.4143 0.3564 0.124 Uiso 1 calc R
C12 C 0.05755(11) 0.4443(5) 0.2317(3) 0.1192(15) Uani 1 d .
H12 H 0.0299 0.4588 0.2336 0.143 Uiso 1 calc R
C13 C 0.07215(11) 0.4501(3) 0.1561(2) 0.0811(9) Uani 1 d .
C14 C 0.11264(11) 0.4287(3) 0.15619(19) 0.0786(9) Uani 1 d .
H14 H 0.1237 0.4316 0.1050 0.094 Uiso 1 calc R
C15 C 0.13783(10) 0.4029(3) 0.2293(2) 0.0738(8) Uani 1 d .
H15 H 0.1655 0.3896 0.2271 0.089 Uiso 1 calc R
C16 C 0.04475(13) 0.4820(5) 0.0758(2) 0.1321(16) Uani 1 d .
H16A H 0.0605 0.5227 0.0352 0.198 Uiso 1 calc GR
H16B H 0.0239 0.5448 0.0883 0.198 Uiso 1 calc GR
H16C H 0.0325 0.3987 0.0530 0.198 Uiso 1 calc GR
C17 C 0.10446(8) 0.8877(3) 0.37884(16) 0.0608(7) Uani 1 d .
H17 H 0.1114 0.9743 0.4085 0.073 Uiso 1 calc R
C18 C 0.11260(7) 0.9039(2) 0.28740(16) 0.0545(6) Uani 1 d .
C19 C 0.12953(9) 1.0224(3) 0.2597(2) 0.0737(8) Uani 1 d .
H19 H 0.1353 1.0950 0.2971 0.088 Uiso 1 calc R
C20 C 0.13797(10) 1.0346(3) 0.1777(2) 0.0884(10) Uani 1 d .
H20 H 0.1492 1.1158 0.1600 0.106 Uiso 1 calc R
C21 C 0.13018(11) 0.9299(3) 0.1219(2) 0.0848(9) Uani 1 d .
H21 H 0.1365 0.9384 0.0666 0.102 Uiso 1 calc R
C22 C 0.11304(10) 0.8121(3) 0.14766(19) 0.0810(9) Uani 1 d .
H22 H 0.1071 0.7407 0.1094 0.097 Uiso 1 calc R
C23 C 0.10440(9) 0.7982(3) 0.23025(17) 0.0684(8) Uani 1 d .
H23 H 0.0930 0.7171 0.2474 0.082 Uiso 1 calc R
C24 C 0.05985(9) 0.8578(3) 0.38413(18) 0.0691(8) Uani 1 d .
C25 C -0.00613(10) 0.9579(5) 0.3717(3) 0.1103(13) Uani 1 d .
H25A H -0.0130 0.9106 0.4219 0.132 Uiso 1 calc R
H25B H -0.0173 0.9063 0.3222 0.132 Uiso 1 calc R
C26 C -0.02277(14) 1.0990(6) 0.3685(4) 0.164(2) Uani 1 d .
H26A H -0.0202 1.1387 0.3141 0.246 Uiso 1 calc GR
H26B H -0.0080 1.1537 0.4119 0.246 Uiso 1 calc GR
H26C H -0.0510 1.0963 0.3776 0.246 Uiso 1 calc GR

loop_
_atom_site_aniso_label
_atom_site_aniso_U_11
_atom_site_aniso_U_22
_atom_site_aniso_U_33
_atom_site_aniso_U_23
_atom_site_aniso_U_13
_atom_site_aniso_U_12
S1 0.1288(8) 0.0532(4) 0.0588(5) -0.0007(3) -0.0001(5) 0.0127(4)
O1 0.229(3) 0.0769(14) 0.0722(15) 0.0206(12) 0.0062(17) -0.0287(17)
O2 0.138(2) 0.1031(17) 0.0914(17) -0.0151(13) -0.0050(14) 0.0680(16)
O3 0.0839(17) 0.0973(18) 0.148(2) 0.0199(16) 0.0272(15) 0.0014(14)
O4 0.0730(15) 0.0976(16) 0.1050(18) -0.0007(12) 0.0009(12) 0.0299(12)
N1 0.0720(15) 0.0852(16) 0.0500(13) 0.0063(12) 0.0023(11) 0.0315(13)
N2 0.0797(16) 0.0573(13) 0.0591(14) -0.0072(11) -0.0056(12) 0.0128(11)
N3 0.0526(13) 0.0661(13) 0.0474(12) -0.0081(10) 0.0008(10) 0.0047(11)
N4 0.0677(14) 0.0531(12) 0.0604(13) -0.0090(10) -0.0151(11) 0.0084(11)
C1 0.0465(15) 0.089(2) 0.0453(14) -0.0072(14) 0.0098(12) 0.0023(14)
C2 0.0560(18) 0.115(3) 0.0562(17) -0.0117(16) 0.0099(14) -0.0073(16)
C3 0.063(2) 0.156(4) 0.066(2) -0.029(2) 0.0057(17) -0.020(2)
C4 0.057(2) 0.189(5) 0.067(2) -0.009(3) -0.0045(17) 0.010(3)
C5 0.063(2) 0.152(3) 0.058(2) 0.005(2) -0.0009(16) 0.028(2)
C6 0.0489(16) 0.108(2) 0.0437(15) -0.0017(15) 0.0057(12) 0.0166(16)
C7 0.0593(16) 0.0664(16) 0.0460(15) 0.0013(12) 0.0078(13) 0.0174(13)
C8 0.0456(14) 0.0676(16) 0.0426(13) -0.0019(12) 0.0035(11) 0.0083(13)
C9 0.157(4) 0.095(3) 0.076(2) 0.0053(18) -0.023(2) 0.062(2)
C10 0.087(2) 0.0470(13) 0.0548(17) -0.0065(12) 0.0127(14) -0.0051(14)
C11 0.088(3) 0.157(4) 0.069(2) -0.010(2) 0.030(2) -0.024(2)
C12 0.061(2) 0.205(5) 0.090(3) -0.022(3) 0.006(2) -0.021(2)
C13 0.081(2) 0.087(2) 0.073(2) -0.0189(16) -0.0019(18) -0.0104(17)
C14 0.109(3) 0.0761(19) 0.0521(18) -0.0032(14) 0.0148(17) 0.0032(18)
C15 0.079(2) 0.0753(18) 0.069(2) -0.0012(15) 0.0186(16) 0.0092(15)
C16 0.133(4) 0.155(4) 0.095(3) -0.018(3) -0.043(3) 0.003(3)
C17 0.0658(18) 0.0552(15) 0.0585(17) -0.0087(12) -0.0061(13) 0.0141(13)
C18 0.0534(15) 0.0463(13) 0.0615(17) -0.0006(12) -0.0041(12) 0.0091(12)
C19 0.083(2) 0.0477(15) 0.091(2) -0.0081(15) 0.0128(17) -0.0025(14)
C20 0.105(3) 0.0600(19) 0.105(3) 0.0148(19) 0.034(2) 0.0013(17)
C21 0.113(3) 0.072(2) 0.071(2) 0.0109(17) 0.0213(18) 0.0078(19)
C22 0.112(3) 0.0694(19) 0.0603(19) -0.0061(15) 0.0062(17) -0.0071(18)
C23 0.093(2) 0.0526(15) 0.0580(18) -0.0011(13) 0.0031(15) -0.0093(14)
C24 0.067(2) 0.077(2) 0.0628(18) 0.0003(15) 0.0055(14) 0.0153(17)
C25 0.059(2) 0.158(4) 0.113(3) -0.001(2) 0.0072(19) 0.035(2)
C26 0.111(4) 0.188(5) 0.190(5) 0.004(4) 0.008(3) 0.079(4)

loop_
_atom_type_symbol
_atom_type_description
_atom_type_scat_dispersion_real
_atom_type_scat_dispersion_imag
_atom_type_scat_source
C C 0.0033 0.0016 'International Tables Vol C Tables 4.2.6.8 and 6.1.1.4'
H H 0.0000 0.0000 'International Tables Vol C Tables 4.2.6.8 and 6.1.1.4'
N N 0.0061 0.0033 'International Tables Vol C Tables 4.2.6.8 and 6.1.1.4'
O O 0.0106 0.0060 'International Tables Vol C Tables 4.2.6.8 and 6.1.1.4'
S S 0.1246 0.1234 'International Tables Vol C Tables 4.2.6.8 and 6.1.1.4'

loop_
_geom_angle_atom_site_label_1
_geom_angle_atom_site_label_2
_geom_angle_atom_site_label_3
_geom_angle
O1 S1 O2 117.44(17)
O1 S1 N2 110.89(14)
O1 S1 C10 107.63(16)
O2 S1 N2 112.07(15)
O2 S1 C10 108.04(14)
N2 S1 C10 99.00(12)
C24 O4 C25 118.0(3)
C6 N1 C9 122.1(2)
C7 N1 C6 109.7(2)
C7 N1 C9 128.0(3)
C7 N2 S1 128.73(19)
N4 N3 C8 119.5(2)
N3 N4 H4 120.6
N3 N4 C17 118.9(2)
C17 N4 H4 120.6
C2 C1 C6 120.2(3)
C2 C1 C8 133.9(3)
C6 C1 C8 105.9(2)
C1 C2 H2 121.1
C1 C2 C3 117.9(3)
C3 C2 H2 121.1
C2 C3 H3 119.6
C4 C3 C2 120.7(4)
C4 C3 H3 119.6
C3 C4 H4A 119.0
C5 C4 C3 122.0(3)
C5 C4 H4A 119.0
C4 C5 H5 121.4
C4 C5 C6 117.2(4)
C6 C5 H5 121.4
C1 C6 N1 110.2(2)
C5 C6 N1 127.9(3)
C5 C6 C1 121.9(3)
N1 C7 C8 107.1(2)
N2 C7 N1 132.2(2)
N2 C7 C8 120.7(2)
N3 C8 C1 123.8(2)
N3 C8 C7 129.2(2)
C1 C8 C7 107.0(2)
N1 C9 H9A 109.5
N1 C9 H9B 109.5
N1 C9 H9C 109.5
H9A C9 H9B 109.5
H9A C9 H9C 109.5
H9B C9 H9C 109.5
C11 C10 S1 121.5(2)
C11 C10 C15 117.9(3)
C15 C10 S1 120.6(2)
C10 C11 H11 119.9
C10 C11 C12 120.3(3)
C12 C11 H11 119.9
C11 C12 H12 118.6
C13 C12 C11 122.8(3)
C13 C12 H12 118.6
C12 C13 C14 116.6(3)
C12 C13 C16 121.3(4)
C14 C13 C16 122.1(3)
C13 C14 H14 118.9
C13 C14 C15 122.2(3)
C15 C14 H14 118.9
C10 C15 C14 120.1(3)
C10 C15 H15 119.9
C14 C15 H15 119.9
C13 C16 H16A 109.5
C13 C16 H16B 109.5
C13 C16 H16C 109.5
H16A C16 H16B 109.5
H16A C16 H16C 109.5
H16B C16 H16C 109.5
N4 C17 H17 108.3
N4 C17 C18 111.3(2)
N4 C17 C24 109.9(2)
C18 C17 H17 108.3
C18 C17 C24 110.7(2)
C24 C17 H17 108.3
C19 C18 C17 121.2(2)
C19 C18 C23 118.2(3)
C23 C18 C17 120.7(2)
C18 C19 H19 119.6
C20 C19 C18 120.8(3)
C20 C19 H19 119.6
C19 C20 H20 119.6
C21 C20 C19 120.8(3)
C21 C20 H20 119.6
C20 C21 H21 120.3
C20 C21 C22 119.4(3)
C22 C21 H21 120.3
C21 C22 H22 119.8
C21 C22 C23 120.4(3)
C23 C22 H22 119.8
C18 C23 C22 120.4(3)
C18 C23 H23 119.8
C22 C23 H23 119.8
O3 C24 O4 124.2(3)
O3 C24 C17 124.6(3)
O4 C24 C17 111.1(3)
O4 C25 H25A 110.3
O4 C25 H25B 110.3
O4 C25 C26 106.9(4)
H25A C25 H25B 108.6
C26 C25 H25A 110.3
C26 C25 H25B 110.3
C25 C26 H26A 109.5
C25 C26 H26B 109.5
C25 C26 H26C 109.5
H26A C26 H26B 109.5
H26A C26 H26C 109.5
H26B C26 H26C 109.5

loop_
_geom_bond_atom_site_label_1
_geom_bond_atom_site_label_2
_geom_bond_distance
S1 O1 1.425(2)
S1 O2 1.444(3)
S1 N2 1.613(2)
S1 C10 1.755(3)
O3 C24 1.199(3)
O4 C24 1.314(3)
O4 C25 1.460(4)
N1 C6 1.401(4)
N1 C7 1.361(3)
N1 C9 1.465(4)
N2 C7 1.308(3)
N3 N4 1.306(3)
N3 C8 1.313(3)
N4 H4 0.8600
N4 C17 1.447(3)
C1 C2 1.381(4)
C1 C6 1.391(4)
C1 C8 1.447(3)
C2 H2 0.9300
C2 C3 1.397(5)
C3 H3 0.9300
C3 C4 1.379(5)
C4 H4A 0.9300
C4 C5 1.370(5)
C5 H5 0.9300
C5 C6 1.386(4)
C7 C8 1.462(3)
C9 H9A 0.9600
C9 H9B 0.9600
C9 H9C 0.9600
C10 C11 1.363(4)
C10 C15 1.367(4)
C11 H11 0.9300
C11 C12 1.366(5)
C12 H12 0.9300
C12 C13 1.345(5)
C13 C14 1.356(4)
C13 C16 1.510(5)
C14 H14 0.9300
C14 C15 1.374(4)
C15 H15 0.9300
C16 H16A 0.9600
C16 H16B 0.9600
C16 H16C 0.9600
C17 H17 0.9800
C17 C18 1.515(4)
C17 C24 1.516(4)
C18 C19 1.376(4)
C18 C23 1.379(3)
C19 H19 0.9300
C19 C20 1.368(4)
C20 H20 0.9300
C20 C21 1.357(4)
C21 H21 0.9300
C21 C22 1.363(4)
C22 H22 0.9300
C22 C23 1.381(4)
C23 H23 0.9300
C25 H25A 0.9700
C25 H25B 0.9700
C25 C26 1.479(6)
C26 H26A 0.9600
C26 H26B 0.9600
C26 H26C 0.9600

loop_
_geom_torsion_atom_site_label_1
_geom_torsion_atom_site_label_2
_geom_torsion_atom_site_label_3
_geom_torsion_atom_site_label_4
_geom_torsion
S1 N2 C7 N1 -16.6(5)
S1 N2 C7 C8 165.82(19)
S1 C10 C11 C12 179.6(3)
S1 C10 C15 C14 179.9(2)
O1 S1 N2 C7 89.4(3)
O1 S1 C10 C11 42.1(3)
O1 S1 C10 C15 -138.3(2)
O2 S1 N2 C7 -44.0(3)
O2 S1 C10 C11 169.8(3)
O2 S1 C10 C15 -10.6(3)
N1 C7 C8 N3 -176.4(2)
N1 C7 C8 C1 2.6(3)
N2 S1 C10 C11 -73.3(3)
N2 S1 C10 C15 106.3(2)
N2 C7 C8 N3 1.7(4)
N2 C7 C8 C1 -179.2(2)
N3 N4 C17 C18 107.2(2)
N3 N4 C17 C24 -129.8(2)
N4 N3 C8 C1 -177.5(2)
N4 N3 C8 C7 1.4(4)
N4 C17 C18 C19 -115.0(3)
N4 C17 C18 C23 62.9(3)
N4 C17 C24 O3 -23.9(4)
N4 C17 C24 O4 158.6(2)
C1 C2 C3 C4 -0.4(4)
C2 C1 C6 N1 -179.1(2)
C2 C1 C6 C5 0.9(4)
C2 C1 C8 N3 -3.2(4)
C2 C1 C8 C7 177.7(3)
C2 C3 C4 C5 1.0(5)
C3 C4 C5 C6 -0.6(5)
C4 C5 C6 N1 179.7(3)
C4 C5 C6 C1 -0.3(4)
C6 N1 C7 N2 179.9(3)
C6 N1 C7 C8 -2.3(3)
C6 C1 C2 C3 -0.5(4)
C6 C1 C8 N3 177.2(2)
C6 C1 C8 C7 -1.9(3)
C7 N1 C6 C1 1.1(3)
C7 N1 C6 C5 -178.9(3)
C8 N3 N4 C17 -176.3(2)
C8 C1 C2 C3 179.9(3)
C8 C1 C6 N1 0.6(3)
C8 C1 C6 C5 -179.4(3)
C9 N1 C6 C1 -173.8(3)
C9 N1 C6 C5 6.2(5)
C9 N1 C7 N2 -5.6(5)
C9 N1 C7 C8 172.2(3)
C10 S1 N2 C7 -157.8(3)
C10 C11 C12 C13 0.4(7)
C11 C10 C15 C14 -0.5(4)
C11 C12 C13 C14 -0.2(6)
C11 C12 C13 C16 -178.9(4)
C12 C13 C14 C15 -0.3(5)
C13 C14 C15 C10 0.6(5)
C15 C10 C11 C12 0.0(5)
C16 C13 C14 C15 178.4(3)
C17 C18 C19 C20 177.9(3)
C17 C18 C23 C22 -178.0(3)
C18 C17 C24 O3 99.4(3)
C18 C17 C24 O4 -78.1(3)
C18 C19 C20 C21 -0.6(5)
C19 C18 C23 C22 -0.1(4)
C19 C20 C21 C22 1.2(5)
C20 C21 C22 C23 -1.3(5)
C21 C22 C23 C18 0.7(5)
C23 C18 C19 C20 0.0(4)
C24 O4 C25 C26 174.1(3)
C24 C17 C18 C19 122.5(3)
C24 C17 C18 C23 -59.6(3)
C25 O4 C24 O3 -1.2(5)
C25 O4 C24 C17 176.3(3)
